data_1555862
loop_
_publ_author_name
'Uchida, Junji'
'Nakamura, Takashi'
'Yamamura, Masaki'
'Yamaguchi, Gento'
'Nabeshima, Tatsuya'

_publ_section_title
;
 m-Phenylene-Linked Dipyrrins and Their Boron-Difluoride Complexes as
 Variously Shaped Macrocyclic Oligomers.
;
_journal_issue 20
_journal_name_full 'Organic letters'
_journal_page_first 5380
_journal_page_last 5383
_journal_paper_doi 10.1021/acs.orglett.6b02761
_journal_volume 18
_journal_year 2016
_chemical_formula_sum 'C104 H96 N8 O4'
_chemical_formula_weight 1521.88
_space_group_crystal_system monoclinic
_space_group_IT_number 15
_space_group_name_Hall '-C 2yc'
_space_group_name_H-M_alt 'C 1 2/c 1'
_atom_sites_solution_hydrogens geom
_audit_creation_method SHELXL-2014
_cell_angle_alpha 90
_cell_angle_beta 119.019(3)
_cell_angle_gamma 90
_cell_formula_units_Z 8
_cell_length_a 50.360(7)
_cell_length_b 16.491(2)
_cell_length_c 26.798(4)
_cell_measurement_reflns_used 9920
_cell_measurement_temperature 120(2)
_cell_measurement_theta_max 27.470
_cell_measurement_theta_min 2.318
_cell_volume 19461(5)
_computing_structure_refinement 'SHELXL-2014 (Sheldrick, 2014)'
_diffrn_ambient_temperature 120(2)
_diffrn_measured_fraction_theta_full 0.992
_diffrn_measured_fraction_theta_max 0.968
_diffrn_measurement_device_type 'Bruker APEX-II CCD'
_diffrn_measurement_method '\f and \w scans'
_diffrn_radiation_monochromator graphite
_diffrn_radiation_source 'fine-focus sealed tube'
_diffrn_radiation_type MoK\a
_diffrn_radiation_wavelength 0.71073
_diffrn_reflns_av_R_equivalents 0.0544
_diffrn_reflns_av_unetI/netI 0.0838
_diffrn_reflns_Laue_measured_fraction_full 0.992
_diffrn_reflns_Laue_measured_fraction_max 0.968
_diffrn_reflns_limit_h_max 56
_diffrn_reflns_limit_h_min -65
_diffrn_reflns_limit_k_max 21
_diffrn_reflns_limit_k_min -21
_diffrn_reflns_limit_l_max 30
_diffrn_reflns_limit_l_min -34
_diffrn_reflns_number 51868
_diffrn_reflns_point_group_measured_fraction_full 0.992
_diffrn_reflns_point_group_measured_fraction_max 0.968
_diffrn_reflns_theta_full 25.242
_diffrn_reflns_theta_max 27.525
_diffrn_reflns_theta_min 1.319
_exptl_absorpt_coefficient_mu 0.063
_exptl_absorpt_correction_T_max 0.7456
_exptl_absorpt_correction_T_min 0.5900
_exptl_absorpt_correction_type multi-scan
_exptl_absorpt_process_details
;    
 SADABS-2008/1 - Bruker AXS area detector scaling and absorption correction 
;
_exptl_crystal_colour purple
_exptl_crystal_density_diffrn 1.039
_exptl_crystal_description block
_exptl_crystal_F_000 6464
_refine_diff_density_max 0.575
_refine_diff_density_min -0.480
_refine_diff_density_rms 0.063
_refine_ls_extinction_coef 0.000324(14)
_refine_ls_extinction_expression Fc^*^=kFc[1+0.001xFc^2^\l^3^/sin(2\q)]^-1/4^
_refine_ls_extinction_method SHELXL
_refine_ls_goodness_of_fit_ref 1.073
_refine_ls_hydrogen_treatment constr
_refine_ls_matrix_type full
_refine_ls_number_parameters 1066
_refine_ls_number_reflns 21689
_refine_ls_number_restraints 0
_refine_ls_restrained_S_all 1.073
_refine_ls_R_factor_all 0.1384
_refine_ls_R_factor_gt 0.0815
_refine_ls_shift/su_max 0.001
_refine_ls_shift/su_mean 0.000
_refine_ls_structure_factor_coef Fsqd
_refine_ls_weighting_details 'w=1/[\s^2^(Fo^2^)+(0.0100P)^2^+50.0000P] where P=(Fo^2^+2Fc^2^)/3'
_refine_ls_weighting_scheme calc
_refine_ls_wR_factor_gt 0.1533
_refine_ls_wR_factor_ref 0.1681
_reflns_Friedel_coverage 0.000
_reflns_number_gt 11674
_reflns_number_total 21689
_reflns_threshold_expression 'I > 2\s(I)'
_cod_data_source_file ol6b02761_si_004.cif
_cod_data_source_block uch4mer_sqd
_cod_original_cell_volume 19462(5)
_cod_original_sg_symbol_H-M 'C 2/c'
_cod_database_code 1555862
_shelx_space_group_comment
;
The symmetry employed for this shelxl refinement is uniquely defined
by the following loop, which should always be used as a source of
symmetry information in preference to the above space-group names.
They are only intended as comments.
;
_shelxl_version_number 2014-3

loop_
_space_group_symop_operation_xyz
'x, y, z'
'-x, y, -z+1/2'
'x+1/2, y+1/2, z'
'-x+1/2, y+1/2, -z+1/2'
'-x, -y, -z'
'x, -y, z-1/2'
'-x+1/2, -y+1/2, -z'
'x+1/2, -y+1/2, z-1/2'

loop_
_atom_site_label
_atom_site_type_symbol
_atom_site_fract_x
_atom_site_fract_y
_atom_site_fract_z
_atom_site_U_iso_or_equiv
_atom_site_adp_type
_atom_site_occupancy
_atom_site_site_symmetry_order
_atom_site_calc_flag
_atom_site_refinement_flags_posn
_atom_site_refinement_flags_adp
O1 O 0.15403(5) 0.92044(12) 0.11967(9) 0.0435(6) Uani 1 1 d . .
O2 O 0.26725(5) 0.36077(11) 0.15379(8) 0.0348(5) Uani 1 1 d . .
C1 C 0.37268(10) -0.0229(2) -0.00845(18) 0.0680(12) Uani 1 1 d . .
H1A H 0.3710 -0.0587 0.0191 0.102 Uiso 1 1 calc R U
H1B H 0.3935 -0.0241 -0.0022 0.102 Uiso 1 1 calc R U
H1C H 0.3587 -0.0413 -0.0473 0.102 Uiso 1 1 calc R U
C2 C 0.36453(9) 0.06328(19) -0.00064(15) 0.0475(9) Uani 1 1 d . .
C3 C 0.38550(9) 0.1128(2) 0.04085(14) 0.0505(9) Uani 1 1 d . .
H3 H 0.4055 0.0929 0.0646 0.061 Uiso 1 1 calc R U
C4 C 0.37839(8) 0.19160(19) 0.04924(13) 0.0430(8) Uani 1 1 d . .
C5 C 0.34909(7) 0.21975(17) 0.01479(13) 0.0353(7) Uani 1 1 d . .
C6 C 0.33981(7) 0.30357(16) 0.02221(12) 0.0329(7) Uani 1 1 d . .
C7 C 0.32105(7) 0.31070(16) 0.04745(12) 0.0342(7) Uani 1 1 d . .
N7 N 0.30917(5) 0.38353(13) 0.05270(10) 0.0315(6) Uani 1 1 d . .
H8 H 0.3128 0.4310 0.0423 0.038 Uiso 1 1 calc R U
C9 C 0.29113(7) 0.37137(16) 0.07619(12) 0.0321(7) Uani 1 1 d . .
C10 C 0.27530(6) 0.43819(16) 0.08615(11) 0.0290(6) Uani 1 1 d . .
C11 C 0.26383(6) 0.43212(15) 0.12445(11) 0.0291(6) Uani 1 1 d . .
C12 C 0.24835(6) 0.49628(15) 0.13312(11) 0.0265(6) Uani 1 1 d . .
C13 C 0.23629(6) 0.49180(15) 0.17277(11) 0.0272(6) Uani 1 1 d . .
N1 N 0.21928(5) 0.55379(13) 0.17622(9) 0.0291(5) Uani 1 1 d . .
C15 C 0.21174(6) 0.53771(16) 0.21842(12) 0.0292(6) Uani 1 1 d . .
C16 C 0.19381(7) 0.59064(16) 0.23184(12) 0.0310(6) Uani 1 1 d . .
C17 C 0.17936(7) 0.65851(17) 0.20030(12) 0.0334(7) Uani 1 1 d . .
N2 N 0.18203(6) 0.68567(13) 0.15392(10) 0.0345(6) Uani 1 1 d . .
H18 H 0.1930 0.6634 0.1402 0.041 Uiso 1 1 calc R U
C19 C 0.16508(7) 0.75086(17) 0.13439(13) 0.0338(7) Uani 1 1 d . .
C20 C 0.16193(7) 0.79432(17) 0.08403(12) 0.0344(7) Uani 1 1 d . .
C21 C 0.15623(7) 0.87771(18) 0.07744(13) 0.0371(7) Uani 1 1 d . .
C22 C 0.15337(7) 0.91890(17) 0.02953(13) 0.0351(7) Uani 1 1 d . .
C23 C 0.14832(7) 1.00691(17) 0.02341(13) 0.0373(7) Uani 1 1 d . .
N8 N 0.34099(6) 0.44874(14) 0.00481(10) 0.0336(6) Uani 1 1 d . .
C25 C 0.34883(7) 0.36847(17) 0.00140(12) 0.0344(7) Uani 1 1 d . .
C26 C 0.32798(7) 0.17175(19) -0.02928(14) 0.0420(8) Uani 1 1 d . .
C27 C 0.33643(8) 0.09348(18) -0.03605(14) 0.0461(8) Uani 1 1 d . .
H27 H 0.3221 0.0605 -0.0662 0.055 Uiso 1 1 calc R U
C28 C 0.17841(12) 0.5074(2) 0.4270(2) 0.0876(16) Uani 1 1 d . .
H28A H 0.1711 0.4514 0.4229 0.131 Uiso 1 1 calc R U
H28B H 0.1635 0.5442 0.4284 0.131 Uiso 1 1 calc R U
H28C H 0.1978 0.5124 0.4623 0.131 Uiso 1 1 calc R U
C29 C 0.18277(11) 0.5291(2) 0.37659(19) 0.0590(11) Uani 1 1 d . .
C30 C 0.20913(9) 0.56275(18) 0.38355(15) 0.0484(9) Uani 1 1 d . .
H30 H 0.2250 0.5731 0.4211 0.058 Uiso 1 1 calc R U
C31 C 0.21355(8) 0.58246(16) 0.33755(14) 0.0402(8) Uani 1 1 d . .
C32 C 0.18996(7) 0.56845(16) 0.28215(13) 0.0355(7) Uani 1 1 d . .
C33 C 0.18134(9) 0.9605(2) 0.15843(14) 0.0540(10) Uani 1 1 d . .
H33A H 0.1976 0.9204 0.1775 0.081 Uiso 1 1 calc R U
H33B H 0.1782 0.9896 0.1870 0.081 Uiso 1 1 calc R U
H33C H 0.1871 0.9991 0.1375 0.081 Uiso 1 1 calc R U
C34 C 0.36706(8) 0.4431(2) -0.04463(16) 0.0534(9) Uani 1 1 d . .
H34 H 0.3767 0.4605 -0.0658 0.064 Uiso 1 1 calc R U
C35 C 0.36540(8) 0.36590(19) -0.02888(14) 0.0453(8) Uani 1 1 d . .
H35 H 0.3737 0.3190 -0.0366 0.054 Uiso 1 1 calc R U
C36 C 0.30951(8) 0.25039(17) 0.06861(14) 0.0425(8) Uani 1 1 d . .
H36 H 0.3137 0.1940 0.0703 0.051 Uiso 1 1 calc R U
C37 C 0.29118(8) 0.28672(18) 0.08645(14) 0.0446(8) Uani 1 1 d . .
H37 H 0.2804 0.2603 0.1027 0.054 Uiso 1 1 calc R U
C38 C 0.27120(7) 0.51156(16) 0.05730(11) 0.0303(6) Uani 1 1 d . .
H38 H 0.2789 0.5169 0.0314 0.036 Uiso 1 1 calc R U
C39 C 0.25635(7) 0.57660(16) 0.06497(11) 0.0295(6) Uani 1 1 d . .
C40 C 0.25273(8) 0.65612(17) 0.03435(13) 0.0429(8) Uani 1 1 d . .
H40A H 0.2348 0.6535 -0.0036 0.064 Uiso 1 1 calc R U
H40B H 0.2708 0.6663 0.0304 0.064 Uiso 1 1 calc R U
H40C H 0.2502 0.7001 0.0563 0.064 Uiso 1 1 calc R U
C41 C 0.24491(6) 0.56838(16) 0.10239(11) 0.0290(6) Uani 1 1 d . .
H41 H 0.2344 0.6127 0.1075 0.035 Uiso 1 1 calc R U
C42 C 0.29636(8) 0.3508(2) 0.20412(14) 0.0484(9) Uani 1 1 d . .
H42A H 0.3119 0.3407 0.1929 0.073 Uiso 1 1 calc R U
H42B H 0.2955 0.3048 0.2264 0.073 Uiso 1 1 calc R U
H42C H 0.3015 0.4003 0.2273 0.073 Uiso 1 1 calc R U
C43 C 0.23892(7) 0.43385(17) 0.21303(12) 0.0332(7) Uani 1 1 d . .
H43 H 0.2491 0.3833 0.2197 0.040 Uiso 1 1 calc R U
C44 C 0.22411(7) 0.46270(17) 0.24153(12) 0.0333(7) Uani 1 1 d . .
H44 H 0.2227 0.4359 0.2715 0.040 Uiso 1 1 calc R U
C45 C 0.15893(7) 0.71142(16) 0.20776(13) 0.0366(7) Uani 1 1 d . .
H45 H 0.1528 0.7068 0.2361 0.044 Uiso 1 1 calc R U
C46 C 0.15008(7) 0.76846(18) 0.16733(13) 0.0388(7) Uani 1 1 d . .
H46 H 0.1365 0.8121 0.1615 0.047 Uiso 1 1 calc R U
C47 C 0.16489(7) 0.75317(17) 0.04166(12) 0.0355(7) Uani 1 1 d . .
H47 H 0.1687 0.6965 0.0457 0.043 Uiso 1 1 calc R U
C48 C 0.16242(7) 0.79227(17) -0.00643(12) 0.0355(7) Uani 1 1 d . .
C49 C 0.15655(7) 0.87480(18) -0.01195(13) 0.0364(7) Uani 1 1 d . .
H49 H 0.1546 0.9022 -0.0447 0.044 Uiso 1 1 calc R U
C50 C 0.29698(8) 0.2034(2) -0.07068(17) 0.0644(11) Uani 1 1 d . .
H50A H 0.2842 0.2037 -0.0525 0.097 Uiso 1 1 calc R U
H50B H 0.2878 0.1684 -0.1045 0.097 Uiso 1 1 calc R U
H50C H 0.2988 0.2587 -0.0821 0.097 Uiso 1 1 calc R U
C51 C 0.40275(8) 0.2454(2) 0.09427(15) 0.0600(10) Uani 1 1 d . .
H51A H 0.4025 0.2396 0.1304 0.090 Uiso 1 1 calc R U
H51B H 0.3988 0.3021 0.0818 0.090 Uiso 1 1 calc R U
H51C H 0.4227 0.2293 0.0997 0.090 Uiso 1 1 calc R U
C52 C 0.16615(8) 0.74659(19) -0.05126(13) 0.0475(9) Uani 1 1 d . .
H52A H 0.1875 0.7479 -0.0420 0.071 Uiso 1 1 calc R U
H52B H 0.1536 0.7720 -0.0886 0.071 Uiso 1 1 calc R U
H52C H 0.1597 0.6902 -0.0524 0.071 Uiso 1 1 calc R U
C53 C 0.24318(8) 0.6203(2) 0.34912(14) 0.0495(9) Uani 1 1 d . .
H53A H 0.2569 0.6226 0.3904 0.074 Uiso 1 1 calc R U
H53B H 0.2395 0.6753 0.3333 0.074 Uiso 1 1 calc R U
H53C H 0.2525 0.5876 0.3312 0.074 Uiso 1 1 calc R U
C54 C 0.15994(10) 0.5147(2) 0.3218(2) 0.0609(11) Uani 1 1 d . .
H54 H 0.1415 0.4909 0.3164 0.073 Uiso 1 1 calc R U
C55 C 0.16289(8) 0.53411(18) 0.27368(16) 0.0462(8) Uani 1 1 d . .
C56 C 0.13688(8) 0.5188(2) 0.21533(17) 0.0607(10) Uani 1 1 d . .
H56A H 0.1227 0.5646 0.2038 0.091 Uiso 1 1 calc R U
H56B H 0.1263 0.4691 0.2158 0.091 Uiso 1 1 calc R U
H56C H 0.1445 0.5127 0.1882 0.091 Uiso 1 1 calc R U
C57 C 0.41430(11) -0.2002(3) 0.1183(2) 0.0990(18) Uani 1 1 d . .
H57A H 0.3946 -0.1863 0.0857 0.148 Uiso 1 1 calc R U
H57B H 0.4128 -0.2523 0.1342 0.148 Uiso 1 1 calc R U
H57C H 0.4296 -0.2040 0.1058 0.148 Uiso 1 1 calc R U
C58 C 0.42366(9) -0.1339(2) 0.16432(19) 0.0668(11) Uani 1 1 d . .
C59 C 0.42118(8) -0.1471(2) 0.21268(18) 0.0603(11) Uani 1 1 d . .
H59 H 0.4135 -0.1974 0.2176 0.072 Uiso 1 1 calc R U
C60 C 0.42991(8) -0.0866(2) 0.25489(17) 0.0589(11) Uani 1 1 d . .
C61 C 0.44051(8) -0.0143(2) 0.24702(16) 0.0569(10) Uani 1 1 d . .
C62 C 0.44829(8) 0.0552(2) 0.28895(15) 0.0504(9) Uani 1 1 d . .
C63 C 0.42876(8) 0.12074(19) 0.27204(14) 0.0464(8) Uani 1 1 d . .
N3 N 0.43393(6) 0.18935(15) 0.30556(11) 0.0432(7) Uani 1 1 d . .
H64 H 0.4494 0.1972 0.3399 0.052 Uiso 1 1 calc R U
C65 C 0.41151(7) 0.24078(18) 0.27691(13) 0.0373(7) Uani 1 1 d . .
C66 C 0.41043(7) 0.31806(17) 0.30356(13) 0.0356(7) Uani 1 1 d . .
C67 C 0.39055(7) 0.38063(18) 0.27312(13) 0.0371(7) Uani 1 1 d . .
C68 C 0.38870(7) 0.45134(17) 0.30083(13) 0.0349(7) Uani 1 1 d . .
C69 C 0.36690(7) 0.51604(17) 0.27099(13) 0.0368(7) Uani 1 1 d . .
N5 N 0.36786(6) 0.58546(14) 0.29737(10) 0.0371(6) Uani 1 1 d . .
H70 H 0.3815 0.5992 0.3323 0.045 Uiso 1 1 calc R U
C71 C 0.34342(7) 0.63190(18) 0.25969(13) 0.0372(7) Uani 1 1 d . .
C72 C 0.66318(7) 0.29076(17) 0.72865(12) 0.0341(7) Uani 1 1 d . .
C73 C 0.64505(7) 0.24730(18) 0.67801(12) 0.0376(7) Uani 1 1 d . .
N6 N 0.61709(6) 0.27371(14) 0.63534(10) 0.0373(6) Uani 1 1 d . .
C75 C 0.60501(7) 0.21470(18) 0.59465(13) 0.0421(8) Uani 1 1 d . .
C76 C 0.57612(7) 0.22599(18) 0.54251(13) 0.0393(7) Uani 1 1 d . .
C77 C 0.55903(8) 0.16113(19) 0.50819(14) 0.0482(9) Uani 1 1 d . .
C78 C 0.53250(8) 0.17291(19) 0.45766(14) 0.0455(8) Uani 1 1 d . .
C79 C 0.51459(8) 0.1064(2) 0.41937(14) 0.0504(9) Uani 1 1 d . .
N4 N 0.48676(6) 0.12219(16) 0.37493(11) 0.0498(7) Uani 1 1 d . .
C81 C 0.47604(8) 0.0533(2) 0.34096(15) 0.0533(9) Uani 1 1 d . .
C82 C 0.76560(7) 0.1171(2) 0.90462(13) 0.0470(8) Uani 1 1 d . .
H82A H 0.7739 0.0828 0.8857 0.071 Uiso 1 1 calc R U
H82B H 0.7584 0.0829 0.9255 0.071 Uiso 1 1 calc R U
H82C H 0.7815 0.1538 0.9313 0.071 Uiso 1 1 calc R U
C83 C 0.73954(7) 0.16608(17) 0.86060(12) 0.0326(7) Uani 1 1 d . .
C84 C 0.74327(7) 0.21606(17) 0.82288(12) 0.0347(7) Uani 1 1 d . .
H84 H 0.7629 0.2228 0.8269 0.042 Uiso 1 1 calc R U
C85 C 0.71872(7) 0.25671(17) 0.77911(12) 0.0345(7) Uani 1 1 d . .
C86 C 0.69014(7) 0.24844(16) 0.77478(12) 0.0317(7) Uani 1 1 d . .
C87 C 0.32723(7) 0.58803(18) 0.20781(14) 0.0438(8) Uani 1 1 d . .
H87 H 0.3095 0.6057 0.1746 0.053 Uiso 1 1 calc R U
C88 C 0.34164(7) 0.51660(18) 0.21450(14) 0.0438(8) Uani 1 1 d . .
H88 H 0.3361 0.4747 0.1869 0.053 Uiso 1 1 calc R U
O4 O 0.37224(5) 0.37254(13) 0.21530(9) 0.0497(6) Uani 1 1 d . .
C90 C 0.38567(10) 0.4053(2) 0.18281(15) 0.0683(12) Uani 1 1 d . .
H90A H 0.3885 0.4639 0.1893 0.102 Uiso 1 1 calc R U
H90B H 0.3722 0.3948 0.1421 0.102 Uiso 1 1 calc R U
H90C H 0.4054 0.3794 0.1949 0.102 Uiso 1 1 calc R U
C91 C 0.42952(8) 0.32816(18) 0.36173(14) 0.0442(8) Uani 1 1 d . .
H91 H 0.4436 0.2866 0.3826 0.053 Uiso 1 1 calc R U
C92 C 0.42855(8) 0.3977(2) 0.39044(14) 0.0508(9) Uani 1 1 d . .
C93 C 0.40791(7) 0.45747(18) 0.35934(13) 0.0418(8) Uani 1 1 d . .
H93 H 0.4068 0.5046 0.3786 0.050 Uiso 1 1 calc R U
C94 C 0.44925(12) 0.4076(3) 0.45372(16) 0.0971(19) Uani 1 1 d . .
H94A H 0.4616 0.3586 0.4690 0.146 Uiso 1 1 calc R U
H94B H 0.4370 0.4164 0.4727 0.146 Uiso 1 1 calc R U
H94C H 0.4626 0.4544 0.4606 0.146 Uiso 1 1 calc R U
C95 C 0.42814(9) -0.1053(2) 0.30768(18) 0.0688(12) Uani 1 1 d . .
H95A H 0.4478 -0.1256 0.3372 0.103 Uiso 1 1 calc R U
H95B H 0.4125 -0.1466 0.2992 0.103 Uiso 1 1 calc R U
H95C H 0.4229 -0.0559 0.3213 0.103 Uiso 1 1 calc R U
C96 C 0.43520(9) -0.0620(3) 0.15778(17) 0.0729(13) Uani 1 1 d . .
H96 H 0.4374 -0.0532 0.1249 0.088 Uiso 1 1 calc R U
C97 C 0.44373(9) -0.0012(2) 0.19922(16) 0.0580(10) Uani 1 1 d . .
C98 C 0.45760(10) 0.0759(2) 0.19050(17) 0.0732(12) Uani 1 1 d . .
H98A H 0.4429 0.1204 0.1799 0.110 Uiso 1 1 calc R U
H98B H 0.4628 0.0672 0.1600 0.110 Uiso 1 1 calc R U
H98C H 0.4760 0.0896 0.2260 0.110 Uiso 1 1 calc R U
C99 C 0.52320(8) 0.2527(2) 0.44065(15) 0.0551(10) Uani 1 1 d . .
H99 H 0.5054 0.2620 0.4052 0.066 Uiso 1 1 calc R U
C100 C 0.53895(8) 0.3186(2) 0.47348(15) 0.0562(10) Uani 1 1 d . .
C101 C 0.52803(11) 0.4040(2) 0.4540(2) 0.108(2) Uani 1 1 d . .
H10A H 0.5217 0.4287 0.4798 0.162 Uiso 1 1 calc R U
H10B H 0.5108 0.4026 0.4152 0.162 Uiso 1 1 calc R U
H10C H 0.5445 0.4359 0.4543 0.162 Uiso 1 1 calc R U
C102 C 0.56519(8) 0.30353(19) 0.52410(14) 0.0458(8) Uani 1 1 d . .
H102 H 0.5762 0.3483 0.5473 0.055 Uiso 1 1 calc R U
C103 C 0.62561(8) 0.1503(2) 0.61142(14) 0.0532(10) Uani 1 1 d . .
H103 H 0.6230 0.1014 0.5908 0.064 Uiso 1 1 calc R U
C104 C 0.65036(8) 0.1698(2) 0.66284(14) 0.0496(9) Uani 1 1 d . .
H104 H 0.6678 0.1371 0.6841 0.059 Uiso 1 1 calc R U
C105 C 0.39045(7) 0.20727(18) 0.22241(14) 0.0410(8) Uani 1 1 d . .
H105 H 0.3724 0.2320 0.1938 0.049 Uiso 1 1 calc R U
C106 C 0.40151(7) 0.1331(2) 0.22015(14) 0.0467(8) Uani 1 1 d . .
H106 H 0.3926 0.0960 0.1892 0.056 Uiso 1 1 calc R U
O3 O 0.56917(7) 0.08292(15) 0.52495(12) 0.0816(10) Uani 1 1 d . .
C108 C 0.5568(2) 0.0464(3) 0.5571(3) 0.171(4) Uani 1 1 d . .
H114 H 0.5635 0.0765 0.5928 0.257 Uiso 1 1 calc R U
H115 H 0.5638 -0.0099 0.5659 0.257 Uiso 1 1 calc R U
H116 H 0.5346 0.0474 0.5350 0.257 Uiso 1 1 calc R U
C109 C 0.52190(9) 0.0252(2) 0.41564(16) 0.0593(10) Uani 1 1 d . .
H109 H 0.5399 -0.0024 0.4419 0.071 Uiso 1 1 calc R U
C110 C 0.49817(8) -0.0072(2) 0.36681(16) 0.0614(11) Uani 1 1 d . .
H110 H 0.4970 -0.0610 0.3532 0.074 Uiso 1 1 calc R U
C111 C 0.68613(7) 0.20030(16) 0.81351(12) 0.0319(7) Uani 1 1 d . .
C112 C 0.65544(7) 0.19265(19) 0.80946(13) 0.0426(8) Uani 1 1 d . .
H11A H 0.6572 0.1611 0.8419 0.064 Uiso 1 1 calc R U
H11B H 0.6415 0.1651 0.7738 0.064 Uiso 1 1 calc R U
H11C H 0.6475 0.2468 0.8100 0.064 Uiso 1 1 calc R U
C113 C 0.71103(7) 0.15990(17) 0.85569(12) 0.0335(7) Uani 1 1 d . .
H113 H 0.7084 0.1269 0.8820 0.040 Uiso 1 1 calc R U
C114 C 0.72325(8) 0.3089(2) 0.73761(14) 0.0497(9) Uani 1 1 d . .
H11D H 0.7102 0.2893 0.6987 0.075 Uiso 1 1 calc R U
H11E H 0.7445 0.3060 0.7464 0.075 Uiso 1 1 calc R U
H11F H 0.7180 0.3652 0.7408 0.075 Uiso 1 1 calc R U

loop_
_atom_site_aniso_label
_atom_site_aniso_U_11
_atom_site_aniso_U_22
_atom_site_aniso_U_33
_atom_site_aniso_U_23
_atom_site_aniso_U_13
_atom_site_aniso_U_12
O1 0.0708(16) 0.0261(11) 0.0563(14) 0.0042(10) 0.0487(13) 0.0069(11)
O2 0.0481(13) 0.0220(10) 0.0408(12) 0.0057(9) 0.0267(11) 0.0051(9)
C1 0.102(3) 0.0331(19) 0.084(3) 0.0008(19) 0.056(3) 0.013(2)
C2 0.069(3) 0.0316(17) 0.054(2) 0.0071(16) 0.039(2) 0.0107(17)
C3 0.060(2) 0.041(2) 0.046(2) 0.0087(16) 0.0226(19) 0.0223(17)
C4 0.054(2) 0.0358(18) 0.0389(18) 0.0046(14) 0.0226(17) 0.0125(16)
C5 0.0455(19) 0.0275(15) 0.0379(17) 0.0038(13) 0.0242(16) 0.0052(14)
C6 0.0381(18) 0.0256(15) 0.0317(15) -0.0004(12) 0.0142(14) 0.0049(13)
C7 0.0464(19) 0.0196(14) 0.0398(17) -0.0004(12) 0.0233(15) 0.0031(13)
N7 0.0425(15) 0.0199(12) 0.0381(14) 0.0014(10) 0.0243(12) 0.0028(10)
C9 0.0386(18) 0.0235(15) 0.0376(16) 0.0015(12) 0.0213(15) 0.0030(12)
C10 0.0331(17) 0.0243(14) 0.0310(15) -0.0024(12) 0.0166(13) -0.0007(12)
C11 0.0384(17) 0.0163(13) 0.0294(15) -0.0026(11) 0.0140(13) -0.0003(12)
C12 0.0318(16) 0.0221(14) 0.0258(14) -0.0030(11) 0.0142(13) -0.0006(11)
C13 0.0332(16) 0.0178(13) 0.0300(14) -0.0038(11) 0.0149(13) 0.0003(11)
N1 0.0377(14) 0.0234(12) 0.0326(13) -0.0034(10) 0.0220(12) -0.0012(10)
C15 0.0351(17) 0.0232(14) 0.0326(15) -0.0048(12) 0.0192(14) -0.0049(12)
C16 0.0398(18) 0.0208(14) 0.0397(16) -0.0053(12) 0.0250(14) -0.0053(12)
C17 0.0444(19) 0.0252(15) 0.0395(17) -0.0030(13) 0.0274(15) -0.0037(13)
N2 0.0482(16) 0.0249(13) 0.0431(14) 0.0019(11) 0.0322(13) 0.0024(11)
C19 0.0433(19) 0.0220(14) 0.0444(17) -0.0006(13) 0.0279(15) -0.0004(13)
C20 0.0401(18) 0.0280(16) 0.0397(17) 0.0031(13) 0.0230(15) 0.0019(13)
C21 0.0451(19) 0.0310(16) 0.0451(18) 0.0018(14) 0.0295(16) 0.0024(14)
C22 0.0384(18) 0.0291(16) 0.0421(17) 0.0056(13) 0.0230(15) 0.0056(13)
C23 0.0442(19) 0.0291(16) 0.0456(18) 0.0081(14) 0.0272(16) 0.0073(14)
N8 0.0412(15) 0.0257(13) 0.0352(13) 0.0041(10) 0.0196(12) 0.0048(11)
C25 0.0434(19) 0.0253(15) 0.0382(17) 0.0064(13) 0.0228(15) 0.0080(13)
C26 0.046(2) 0.0389(18) 0.0479(19) 0.0015(15) 0.0279(17) 0.0027(15)
C27 0.061(2) 0.0301(17) 0.052(2) -0.0077(15) 0.0305(19) -0.0036(16)
C28 0.167(5) 0.048(2) 0.112(4) 0.018(2) 0.119(4) 0.017(3)
C29 0.105(3) 0.0282(18) 0.082(3) 0.0134(18) 0.076(3) 0.016(2)
C30 0.087(3) 0.0253(16) 0.051(2) 0.0003(14) 0.047(2) 0.0075(17)
C31 0.069(2) 0.0156(14) 0.0504(19) -0.0014(13) 0.0401(18) 0.0026(14)
C32 0.052(2) 0.0192(14) 0.0495(19) -0.0009(13) 0.0358(17) 0.0020(13)
C33 0.087(3) 0.0390(19) 0.049(2) -0.0043(16) 0.042(2) 0.0025(19)
C34 0.069(3) 0.042(2) 0.076(3) 0.0160(18) 0.056(2) 0.0152(18)
C35 0.060(2) 0.0305(17) 0.061(2) 0.0108(15) 0.0420(19) 0.0165(15)
C36 0.062(2) 0.0184(14) 0.060(2) 0.0040(14) 0.0398(19) 0.0053(14)
C37 0.059(2) 0.0286(17) 0.064(2) 0.0035(15) 0.0440(19) 0.0006(15)
C38 0.0394(18) 0.0252(15) 0.0292(15) -0.0007(12) 0.0189(14) 0.0005(12)
C39 0.0382(17) 0.0231(14) 0.0288(15) -0.0006(11) 0.0175(13) -0.0002(12)
C40 0.065(2) 0.0282(16) 0.0470(19) 0.0095(14) 0.0366(18) 0.0098(15)
C41 0.0363(17) 0.0193(14) 0.0309(15) -0.0018(11) 0.0158(13) 0.0041(12)
C42 0.055(2) 0.0420(19) 0.050(2) 0.0158(16) 0.0272(19) 0.0120(16)
C43 0.0415(18) 0.0230(14) 0.0370(16) 0.0023(12) 0.0205(15) 0.0034(13)
C44 0.0425(19) 0.0289(15) 0.0328(16) 0.0034(12) 0.0216(15) -0.0014(13)
C45 0.049(2) 0.0232(15) 0.0485(18) -0.0029(13) 0.0324(16) -0.0026(13)
C46 0.047(2) 0.0281(16) 0.0531(19) 0.0041(14) 0.0332(17) 0.0055(14)
C47 0.0436(19) 0.0226(15) 0.0409(17) 0.0020(13) 0.0208(15) 0.0028(13)
C48 0.0412(19) 0.0314(16) 0.0352(16) -0.0014(13) 0.0196(15) 0.0019(13)
C49 0.0402(19) 0.0336(17) 0.0382(17) 0.0055(13) 0.0213(15) 0.0029(14)
C50 0.054(2) 0.054(2) 0.070(3) -0.019(2) 0.018(2) 0.0018(19)
C51 0.058(2) 0.056(2) 0.052(2) -0.0008(18) 0.0154(19) 0.0162(19)
C52 0.068(2) 0.0360(18) 0.0393(18) -0.0015(15) 0.0268(18) 0.0032(17)
C53 0.070(3) 0.0399(19) 0.0408(19) -0.0056(15) 0.0285(18) -0.0083(17)
C54 0.083(3) 0.0318(19) 0.105(3) 0.020(2) 0.074(3) 0.0111(19)
C55 0.055(2) 0.0288(17) 0.070(2) 0.0052(16) 0.043(2) 0.0031(15)
C56 0.056(2) 0.045(2) 0.092(3) 0.007(2) 0.045(2) -0.0051(18)
C57 0.091(4) 0.079(3) 0.098(4) -0.051(3) 0.024(3) -0.004(3)
C58 0.055(3) 0.054(3) 0.072(3) -0.018(2) 0.016(2) 0.000(2)
C59 0.041(2) 0.045(2) 0.072(3) -0.014(2) 0.010(2) 0.0020(17)
C60 0.044(2) 0.042(2) 0.068(3) -0.0110(19) 0.0088(19) 0.0088(17)
C61 0.049(2) 0.045(2) 0.053(2) -0.0106(17) 0.0059(18) 0.0070(17)
C62 0.047(2) 0.0369(18) 0.050(2) -0.0108(16) 0.0105(18) 0.0024(16)
C63 0.042(2) 0.0337(18) 0.050(2) -0.0096(15) 0.0116(17) -0.0008(15)
N3 0.0412(16) 0.0329(14) 0.0426(15) -0.0107(12) 0.0102(13) -0.0032(12)
C65 0.0339(18) 0.0333(17) 0.0454(18) -0.0030(14) 0.0198(15) -0.0029(14)
C66 0.0360(18) 0.0317(16) 0.0406(17) -0.0025(13) 0.0198(15) -0.0024(13)
C67 0.0354(18) 0.0329(16) 0.0401(18) -0.0049(14) 0.0161(15) -0.0049(14)
C68 0.0378(18) 0.0263(15) 0.0415(17) -0.0035(13) 0.0200(15) -0.0021(13)
C69 0.0349(18) 0.0279(16) 0.0453(18) -0.0050(14) 0.0176(15) -0.0041(13)
N5 0.0393(15) 0.0269(13) 0.0370(14) -0.0026(11) 0.0121(12) 0.0002(11)
C71 0.0366(18) 0.0301(16) 0.0407(17) -0.0003(13) 0.0154(15) -0.0005(13)
C72 0.0330(17) 0.0321(16) 0.0369(17) -0.0025(13) 0.0165(14) -0.0021(13)
C73 0.0423(19) 0.0325(16) 0.0341(16) 0.0009(13) 0.0156(15) 0.0046(14)
N6 0.0401(16) 0.0333(14) 0.0320(13) -0.0020(11) 0.0124(12) 0.0020(12)
C75 0.047(2) 0.0336(17) 0.0366(17) -0.0035(14) 0.0132(16) 0.0063(15)
C76 0.0402(19) 0.0361(17) 0.0350(17) -0.0011(13) 0.0131(15) 0.0062(14)
C77 0.056(2) 0.0316(17) 0.0434(19) -0.0034(15) 0.0132(18) 0.0063(16)
C78 0.048(2) 0.0356(18) 0.0409(18) -0.0054(14) 0.0124(17) 0.0042(15)
C79 0.049(2) 0.0398(19) 0.047(2) -0.0063(16) 0.0107(18) 0.0032(16)
N4 0.0476(18) 0.0368(15) 0.0444(16) -0.0111(13) 0.0061(14) 0.0004(13)
C81 0.050(2) 0.0397(19) 0.052(2) -0.0116(16) 0.0103(18) 0.0048(16)
C82 0.045(2) 0.050(2) 0.0416(19) 0.0003(16) 0.0173(17) 0.0081(16)
C83 0.0358(18) 0.0253(15) 0.0314(15) -0.0098(12) 0.0122(14) 0.0002(13)
C84 0.0324(17) 0.0324(16) 0.0407(17) -0.0080(13) 0.0188(15) -0.0006(13)
C85 0.0426(19) 0.0238(15) 0.0373(16) -0.0050(13) 0.0195(15) -0.0022(13)
C86 0.0364(18) 0.0218(14) 0.0327(15) -0.0044(12) 0.0134(14) 0.0006(12)
C87 0.0392(19) 0.0336(17) 0.0441(19) -0.0018(14) 0.0088(16) 0.0001(14)
C88 0.0394(19) 0.0310(17) 0.0475(19) -0.0091(14) 0.0104(16) -0.0030(14)
O4 0.0506(15) 0.0383(13) 0.0420(13) -0.0106(10) 0.0080(12) 0.0055(11)
C90 0.092(3) 0.070(3) 0.041(2) 0.0030(19) 0.031(2) 0.019(2)
C91 0.051(2) 0.0293(17) 0.0467(19) 0.0007(14) 0.0196(17) 0.0076(15)
C92 0.065(2) 0.0375(19) 0.0402(19) -0.0039(15) 0.0175(18) 0.0100(17)
C93 0.055(2) 0.0273(16) 0.0413(18) -0.0056(14) 0.0221(17) 0.0032(15)
C94 0.134(4) 0.063(3) 0.043(2) -0.008(2) 0.002(3) 0.050(3)
C95 0.057(3) 0.052(2) 0.079(3) -0.009(2) 0.018(2) 0.0067(19)
C96 0.069(3) 0.066(3) 0.057(2) -0.015(2) 0.010(2) 0.009(2)
C97 0.056(2) 0.045(2) 0.051(2) -0.0090(17) 0.0089(19) 0.0100(18)
C98 0.083(3) 0.068(3) 0.054(2) -0.007(2) 0.021(2) 0.007(2)
C99 0.052(2) 0.043(2) 0.045(2) -0.0051(16) 0.0034(17) 0.0025(17)
C100 0.053(2) 0.0369(19) 0.052(2) -0.0005(16) 0.0047(19) 0.0011(16)
C101 0.109(4) 0.034(2) 0.085(3) 0.004(2) -0.028(3) -0.003(2)
C102 0.047(2) 0.0351(18) 0.0412(18) -0.0063(15) 0.0103(16) -0.0042(15)
C103 0.059(2) 0.043(2) 0.0409(19) -0.0118(16) 0.0107(18) 0.0128(17)
C104 0.054(2) 0.0425(19) 0.0401(19) -0.0069(15) 0.0134(17) 0.0139(16)
C105 0.0348(18) 0.0333(17) 0.0501(19) -0.0081(14) 0.0167(16) -0.0014(14)
C106 0.037(2) 0.0402(19) 0.050(2) -0.0118(16) 0.0116(17) -0.0025(15)
O3 0.080(2) 0.0375(15) 0.0670(18) -0.0135(13) -0.0117(15) 0.0137(14)
C108 0.341(11) 0.065(4) 0.125(5) 0.036(4) 0.127(7) 0.012(5)
C109 0.055(2) 0.041(2) 0.061(2) -0.0084(18) 0.012(2) 0.0088(17)
C110 0.058(2) 0.038(2) 0.066(2) -0.0125(18) 0.012(2) 0.0042(18)
C111 0.0370(18) 0.0232(14) 0.0338(16) -0.0088(12) 0.0157(14) -0.0014(13)
C112 0.042(2) 0.0425(19) 0.0429(18) -0.0060(15) 0.0206(16) -0.0015(15)
C113 0.0419(19) 0.0275(15) 0.0299(15) -0.0061(12) 0.0165(14) -0.0027(13)
C114 0.054(2) 0.045(2) 0.054(2) 0.0054(17) 0.0286(18) -0.0057(17)

loop_
_atom_type_symbol
_atom_type_description
_atom_type_scat_dispersion_real
_atom_type_scat_dispersion_imag
_atom_type_scat_source
C C 0.0033 0.0016 'International Tables Vol C Tables 4.2.6.8 and 6.1.1.4'
H H 0.0000 0.0000 'International Tables Vol C Tables 4.2.6.8 and 6.1.1.4'
N N 0.0061 0.0033 'International Tables Vol C Tables 4.2.6.8 and 6.1.1.4'
O O 0.0106 0.0060 'International Tables Vol C Tables 4.2.6.8 and 6.1.1.4'

loop_
_geom_angle_atom_site_label_1
_geom_angle_atom_site_label_2
_geom_angle_atom_site_label_3
_geom_angle
_geom_angle_site_symmetry_1
_geom_angle_site_symmetry_3
C21 O1 C33 113.7(2) . .
C11 O2 C42 114.8(2) . .
C2 C1 H1A 109.5 . .
C2 C1 H1B 109.5 . .
H1A C1 H1B 109.5 . .
C2 C1 H1C 109.5 . .
H1A C1 H1C 109.5 . .
H1B C1 H1C 109.5 . .
C27 C2 C3 118.6(3) . .
C27 C2 C1 120.3(3) . .
C3 C2 C1 121.0(3) . .
C2 C3 C4 121.9(3) . .
C2 C3 H3 119.0 . .
C4 C3 H3 119.0 . .
C5 C4 C3 118.6(3) . .
C5 C4 C51 121.4(3) . .
C3 C4 C51 120.0(3) . .
C4 C5 C26 120.2(3) . .
C4 C5 C6 121.2(3) . .
C26 C5 C6 118.5(3) . .
C25 C6 C7 123.9(3) . .
C25 C6 C5 118.4(3) . .
C7 C6 C5 117.7(3) . .
N7 C7 C36 106.9(3) . .
N7 C7 C6 123.2(3) . .
C36 C7 C6 129.9(3) . .
C9 N7 C7 110.0(2) . .
C9 N7 H8 125.0 . .
C7 N7 H8 125.0 . .
N7 C9 C37 107.3(2) . .
N7 C9 C10 121.7(2) . .
C37 C9 C10 131.0(3) . .
C38 C10 C11 117.6(2) . .
C38 C10 C9 120.1(2) . .
C11 C10 C9 122.3(2) . .
O2 C11 C12 118.4(2) . .
O2 C11 C10 119.7(2) . .
C12 C11 C10 121.8(2) . .
C11 C12 C41 117.5(2) . .
C11 C12 C13 123.0(2) . .
C41 C12 C13 119.5(2) . .
N1 C13 C43 106.7(2) . .
N1 C13 C12 120.5(2) . .
C43 C13 C12 132.8(2) . .
C13 N1 C15 110.0(2) . .
N1 C15 C44 107.1(2) . .
N1 C15 C16 123.3(2) . .
C44 C15 C16 129.5(3) . .
C17 C16 C15 123.7(3) . .
C17 C16 C32 119.3(2) . .
C15 C16 C32 116.9(2) . .
C16 C17 N2 124.0(3) . .
C16 C17 C45 127.5(3) . .
N2 C17 C45 108.4(2) . .
C19 N2 C17 107.1(2) . .
C19 N2 H18 126.4 . .
C17 N2 H18 126.4 . .
N2 C19 C46 110.7(3) . .
N2 C19 C20 121.7(3) . .
C46 C19 C20 127.6(3) . .
C47 C20 C21 118.2(3) . .
C47 C20 C19 120.4(3) . .
C21 C20 C19 121.4(3) . .
O1 C21 C22 119.4(3) . .
O1 C21 C20 119.4(3) . .
C22 C21 C20 121.2(3) . .
C21 C22 C49 118.4(3) . .
C21 C22 C23 121.2(3) . .
C49 C22 C23 120.3(3) . .
N8 C23 C34 110.8(3) 7_565 7_565
N8 C23 C22 120.5(3) 7_565 .
C34 C23 C22 128.7(3) 7_565 .
C23 N8 C25 106.1(2) 7_565 .
C6 C25 N8 123.3(3) . .
C6 C25 C35 127.4(3) . .
N8 C25 C35 109.2(2) . .
C5 C26 C27 118.7(3) . .
C5 C26 C50 121.4(3) . .
C27 C26 C50 119.8(3) . .
C2 C27 C26 121.8(3) . .
C2 C27 H27 119.1 . .
C26 C27 H27 119.1 . .
C29 C28 H28A 109.5 . .
C29 C28 H28B 109.5 . .
H28A C28 H28B 109.5 . .
C29 C28 H28C 109.5 . .
H28A C28 H28C 109.5 . .
H28B C28 H28C 109.5 . .
C30 C29 C54 118.0(3) . .
C30 C29 C28 121.8(4) . .
C54 C29 C28 120.2(4) . .
C29 C30 C31 122.4(4) . .
C29 C30 H30 118.8 . .
C31 C30 H30 118.8 . .
C30 C31 C32 118.9(3) . .
C30 C31 C53 118.9(3) . .
C32 C31 C53 122.3(3) . .
C55 C32 C31 120.1(3) . .
C55 C32 C16 119.9(3) . .
C31 C32 C16 120.1(3) . .
O1 C33 H33A 109.5 . .
O1 C33 H33B 109.5 . .
H33A C33 H33B 109.5 . .
O1 C33 H33C 109.5 . .
H33A C33 H33C 109.5 . .
H33B C33 H33C 109.5 . .
C35 C34 C23 106.9(3) . 7_565
C35 C34 H34 126.5 . .
C23 C34 H34 126.5 7_565 .
C34 C35 C25 107.0(3) . .
C34 C35 H35 126.5 . .
C25 C35 H35 126.5 . .
C37 C36 C7 108.3(3) . .
C37 C36 H36 125.9 . .
C7 C36 H36 125.9 . .
C36 C37 C9 107.5(3) . .
C36 C37 H37 126.3 . .
C9 C37 H37 126.3 . .
C39 C38 C10 122.5(3) . .
C39 C38 H38 118.8 . .
C10 C38 H38 118.8 . .
C38 C39 C41 118.6(2) . .
C38 C39 C40 121.7(3) . .
C41 C39 C40 119.7(2) . .
C39 C40 H40A 109.5 . .
C39 C40 H40B 109.5 . .
H40A C40 H40B 109.5 . .
C39 C40 H40C 109.5 . .
H40A C40 H40C 109.5 . .
H40B C40 H40C 109.5 . .
C39 C41 C12 122.0(2) . .
C39 C41 H41 119.0 . .
C12 C41 H41 119.0 . .
O2 C42 H42A 109.5 . .
O2 C42 H42B 109.5 . .
H42A C42 H42B 109.5 . .
O2 C42 H42C 109.5 . .
H42A C42 H42C 109.5 . .
H42B C42 H42C 109.5 . .
C44 C43 C13 108.4(2) . .
C44 C43 H43 125.8 . .
C13 C43 H43 125.8 . .
C43 C44 C15 107.8(2) . .
C43 C44 H44 126.1 . .
C15 C44 H44 126.1 . .
C46 C45 C17 107.1(3) . .
C46 C45 H45 126.4 . .
C17 C45 H45 126.4 . .
C45 C46 C19 106.6(3) . .
C45 C46 H46 126.7 . .
C19 C46 H46 126.7 . .
C20 C47 C48 122.2(3) . .
C20 C47 H47 118.9 . .
C48 C47 H47 118.9 . .
C49 C48 C47 118.2(3) . .
C49 C48 C52 120.6(3) . .
C47 C48 C52 121.2(3) . .
C48 C49 C22 121.7(3) . .
C48 C49 H49 119.1 . .
C22 C49 H49 119.1 . .
C26 C50 H50A 109.5 . .
C26 C50 H50B 109.5 . .
H50A C50 H50B 109.5 . .
C26 C50 H50C 109.5 . .
H50A C50 H50C 109.5 . .
H50B C50 H50C 109.5 . .
C4 C51 H51A 109.5 . .
C4 C51 H51B 109.5 . .
H51A C51 H51B 109.5 . .
C4 C51 H51C 109.5 . .
H51A C51 H51C 109.5 . .
H51B C51 H51C 109.5 . .
C48 C52 H52A 109.5 . .
C48 C52 H52B 109.5 . .
H52A C52 H52B 109.5 . .
C48 C52 H52C 109.5 . .
H52A C52 H52C 109.5 . .
H52B C52 H52C 109.5 . .
C31 C53 H53A 109.5 . .
C31 C53 H53B 109.5 . .
H53A C53 H53B 109.5 . .
C31 C53 H53C 109.5 . .
H53A C53 H53C 109.5 . .
H53B C53 H53C 109.5 . .
C29 C54 C55 122.2(4) . .
C29 C54 H54 118.9 . .
C55 C54 H54 118.9 . .
C32 C55 C54 118.4(4) . .
C32 C55 C56 122.1(3) . .
C54 C55 C56 119.5(3) . .
C55 C56 H56A 109.5 . .
C55 C56 H56B 109.5 . .
H56A C56 H56B 109.5 . .
C55 C56 H56C 109.5 . .
H56A C56 H56C 109.5 . .
H56B C56 H56C 109.5 . .
C58 C57 H57A 109.5 . .
C58 C57 H57B 109.5 . .
H57A C57 H57B 109.5 . .
C58 C57 H57C 109.5 . .
H57A C57 H57C 109.5 . .
H57B C57 H57C 109.5 . .
C96 C58 C59 119.7(4) . .
C96 C58 C57 119.8(4) . .
C59 C58 C57 120.5(4) . .
C58 C59 C60 120.5(4) . .
C58 C59 H59 119.8 . .
C60 C59 H59 119.8 . .
C61 C60 C59 119.2(4) . .
C61 C60 C95 122.3(3) . .
C59 C60 C95 118.4(4) . .
C60 C61 C97 120.7(4) . .
C60 C61 C62 121.7(4) . .
C97 C61 C62 117.6(3) . .
C63 C62 C81 123.0(3) . .
C63 C62 C61 117.5(3) . .
C81 C62 C61 119.3(3) . .
C62 C63 N3 123.1(3) . .
C62 C63 C106 129.1(3) . .
N3 C63 C106 107.8(3) . .
C65 N3 C63 108.0(3) . .
C65 N3 H64 126.0 . .
C63 N3 H64 126.0 . .
N3 C65 C105 110.2(3) . .
N3 C65 C66 119.7(3) . .
C105 C65 C66 130.0(3) . .
C91 C66 C67 118.6(3) . .
C91 C66 C65 118.6(3) . .
C67 C66 C65 122.8(3) . .
O4 C67 C66 119.2(3) . .
O4 C67 C68 119.7(3) . .
C66 C67 C68 121.1(3) . .
C93 C68 C67 117.8(3) . .
C93 C68 C69 119.4(3) . .
C67 C68 C69 122.7(3) . .
N5 C69 C88 109.9(3) . .
N5 C69 C68 120.9(3) . .
C88 C69 C68 129.2(3) . .
C69 N5 C71 107.3(2) . .
C69 N5 H70 126.3 . .
C71 N5 H70 126.3 . .
N5 C71 C72 124.6(3) . 5_666
N5 C71 C87 108.5(3) . .
C72 C71 C87 126.9(3) 5_666 .
C71 C72 C73 124.6(3) 5_666 .
C71 C72 C86 117.6(3) 5_666 .
C73 C72 C86 117.6(3) . .
N6 C73 C104 107.9(3) . .
N6 C73 C72 124.0(3) . .
C104 C73 C72 128.0(3) . .
C75 N6 C73 108.4(2) . .
N6 C75 C103 108.1(3) . .
N6 C75 C76 121.7(3) . .
C103 C75 C76 130.1(3) . .
C102 C76 C77 117.4(3) . .
C102 C76 C75 119.9(3) . .
C77 C76 C75 122.7(3) . .
C78 C77 O3 118.7(3) . .
C78 C77 C76 122.1(3) . .
O3 C77 C76 119.2(3) . .
C77 C78 C99 117.7(3) . .
C77 C78 C79 123.6(3) . .
C99 C78 C79 118.6(3) . .
N4 C79 C109 108.4(3) . .
N4 C79 C78 119.5(3) . .
C109 C79 C78 131.7(3) . .
C79 N4 C81 109.1(3) . .
N4 C81 C110 107.1(3) . .
N4 C81 C62 120.7(3) . .
C110 C81 C62 132.0(3) . .
C83 C82 H82A 109.5 . .
C83 C82 H82B 109.5 . .
H82A C82 H82B 109.5 . .
C83 C82 H82C 109.5 . .
H82A C82 H82C 109.5 . .
H82B C82 H82C 109.5 . .
C113 C83 C84 118.5(3) . .
C113 C83 C82 120.4(3) . .
C84 C83 C82 121.1(3) . .
C83 C84 C85 121.4(3) . .
C83 C84 H84 119.3 . .
C85 C84 H84 119.3 . .
C86 C85 C84 118.7(3) . .
C86 C85 C114 120.9(3) . .
C84 C85 C114 120.3(3) . .
C85 C86 C111 120.6(3) . .
C85 C86 C72 120.7(3) . .
C111 C86 C72 118.7(3) . .
C88 C87 C71 107.3(3) . .
C88 C87 H87 126.3 . .
C71 C87 H87 126.3 . .
C87 C88 C69 107.0(3) . .
C87 C88 H88 126.5 . .
C69 C88 H88 126.5 . .
C67 O4 C90 113.0(3) . .
O4 C90 H90A 109.5 . .
O4 C90 H90B 109.5 . .
H90A C90 H90B 109.5 . .
O4 C90 H90C 109.5 . .
H90A C90 H90C 109.5 . .
H90B C90 H90C 109.5 . .
C66 C91 C92 121.8(3) . .
C66 C91 H91 119.1 . .
C92 C91 H91 119.1 . .
C93 C92 C91 118.1(3) . .
C93 C92 C94 120.6(3) . .
C91 C92 C94 121.3(3) . .
C92 C93 C68 122.5(3) . .
C92 C93 H93 118.7 . .
C68 C93 H93 118.7 . .
C92 C94 H94A 109.5 . .
C92 C94 H94B 109.5 . .
H94A C94 H94B 109.5 . .
C92 C94 H94C 109.5 . .
H94A C94 H94C 109.5 . .
H94B C94 H94C 109.5 . .
C60 C95 H95A 109.5 . .
C60 C95 H95B 109.5 . .
H95A C95 H95B 109.5 . .
C60 C95 H95C 109.5 . .
H95A C95 H95C 109.5 . .
H95B C95 H95C 109.5 . .
C58 C96 C97 120.3(4) . .
C58 C96 H96 119.9 . .
C97 C96 H96 119.9 . .
C61 C97 C96 119.6(4) . .
C61 C97 C98 122.7(3) . .
C96 C97 C98 117.6(4) . .
C97 C98 H98A 109.5 . .
C97 C98 H98B 109.5 . .
H98A C98 H98B 109.5 . .
C97 C98 H98C 109.5 . .
H98A C98 H98C 109.5 . .
H98B C98 H98C 109.5 . .
C100 C99 C78 122.3(3) . .
C100 C99 H99 118.8 . .
C78 C99 H99 118.8 . .
C99 C100 C102 117.7(3) . .
C99 C100 C101 120.9(3) . .
C102 C100 C101 121.4(3) . .
C100 C101 H10A 109.5 . .
C100 C101 H10B 109.5 . .
H10A C101 H10B 109.5 . .
C100 C101 H10C 109.5 . .
H10A C101 H10C 109.5 . .
H10B C101 H10C 109.5 . .
C100 C102 C76 122.7(3) . .
C100 C102 H102 118.6 . .
C76 C102 H102 118.6 . .
C104 C103 C75 108.4(3) . .
C104 C103 H103 125.8 . .
C75 C103 H103 125.8 . .
C103 C104 C73 107.2(3) . .
C103 C104 H104 126.4 . .
C73 C104 H104 126.4 . .
C106 C105 C65 106.0(3) . .
C106 C105 H105 127.0 . .
C65 C105 H105 127.0 . .
C105 C106 C63 108.0(3) . .
C105 C106 H106 126.0 . .
C63 C106 H106 126.0 . .
C77 O3 C108 113.1(4) . .
O3 C108 H114 109.5 . .
O3 C108 H115 109.5 . .
H114 C108 H115 109.5 . .
O3 C108 H116 109.5 . .
H114 C108 H116 109.5 . .
H115 C108 H116 109.5 . .
C110 C109 C79 107.5(3) . .
C110 C109 H109 126.3 . .
C79 C109 H109 126.3 . .
C109 C110 C81 107.9(3) . .
C109 C110 H110 126.1 . .
C81 C110 H110 126.1 . .
C113 C111 C86 118.7(3) . .
C113 C111 C112 120.7(3) . .
C86 C111 C112 120.6(3) . .
C111 C112 H11A 109.5 . .
C111 C112 H11B 109.5 . .
H11A C112 H11B 109.5 . .
C111 C112 H11C 109.5 . .
H11A C112 H11C 109.5 . .
H11B C112 H11C 109.5 . .
C83 C113 C111 122.0(3) . .
C83 C113 H113 119.0 . .
C111 C113 H113 119.0 . .
C85 C114 H11D 109.5 . .
C85 C114 H11E 109.5 . .
H11D C114 H11E 109.5 . .
C85 C114 H11F 109.5 . .
H11D C114 H11F 109.5 . .
H11E C114 H11F 109.5 . .

loop_
_geom_bond_atom_site_label_1
_geom_bond_atom_site_label_2
_geom_bond_distance
_geom_bond_site_symmetry_2
O1 C21 1.382(3) .
O1 C33 1.422(4) .
O2 C11 1.379(3) .
O2 C42 1.441(4) .
C1 C2 1.521(4) .
C1 H1A 0.9800 .
C1 H1B 0.9800 .
C1 H1C 0.9800 .
C2 C27 1.360(5) .
C2 C3 1.371(5) .
C3 C4 1.395(4) .
C3 H3 0.9500 .
C4 C5 1.387(4) .
C4 C51 1.521(5) .
C5 C26 1.390(4) .
C5 C6 1.503(4) .
C6 C25 1.381(4) .
C6 C7 1.408(4) .
C7 N7 1.379(3) .
C7 C36 1.403(4) .
N7 C9 1.348(4) .
N7 H8 0.8800 .
C9 C37 1.422(4) .
C9 C10 1.459(4) .
C10 C38 1.396(4) .
C10 C11 1.404(4) .
C11 C12 1.399(4) .
C12 C41 1.408(4) .
C12 C13 1.459(4) .
C13 N1 1.366(3) .
C13 C43 1.399(4) .
N1 C15 1.382(3) .
C15 C44 1.388(4) .
C15 C16 1.422(4) .
C16 C17 1.379(4) .
C16 C32 1.498(4) .
C17 N2 1.388(3) .
C17 C45 1.435(4) .
N2 C19 1.313(4) .
N2 H18 0.8800 .
C19 C46 1.443(4) .
C19 C20 1.467(4) .
C20 C47 1.391(4) .
C20 C21 1.398(4) .
C21 C22 1.397(4) .
C22 C49 1.401(4) .
C22 C23 1.469(4) .
C23 N8 1.338(4) 7_565
C23 C34 1.425(4) 7_565
N8 C23 1.338(4) 7_565
N8 C25 1.397(3) .
C25 C35 1.419(4) .
C26 C27 1.398(4) .
C26 C50 1.504(5) .
C27 H27 0.9500 .
C28 C29 1.513(5) .
C28 H28A 0.9800 .
C28 H28B 0.9800 .
C28 H28C 0.9800 .
C29 C30 1.366(5) .
C29 C54 1.376(6) .
C30 C31 1.393(4) .
C30 H30 0.9500 .
C31 C32 1.399(4) .
C31 C53 1.504(5) .
C32 C55 1.389(4) .
C33 H33A 0.9800 .
C33 H33B 0.9800 .
C33 H33C 0.9800 .
C34 C35 1.356(4) .
C34 C23 1.425(4) 7_565
C34 H34 0.9500 .
C35 H35 0.9500 .
C36 C37 1.367(4) .
C36 H36 0.9500 .
C37 H37 0.9500 .
C38 C39 1.379(4) .
C38 H38 0.9500 .
C39 C41 1.384(4) .
C39 C40 1.510(4) .
C40 H40A 0.9800 .
C40 H40B 0.9800 .
C40 H40C 0.9800 .
C41 H41 0.9500 .
C42 H42A 0.9800 .
C42 H42B 0.9800 .
C42 H42C 0.9800 .
C43 C44 1.385(4) .
C43 H43 0.9500 .
C44 H44 0.9500 .
C45 C46 1.337(4) .
C45 H45 0.9500 .
C46 H46 0.9500 .
C47 C48 1.392(4) .
C47 H47 0.9500 .
C48 C49 1.385(4) .
C48 C52 1.505(4) .
C49 H49 0.9500 .
C50 H50A 0.9800 .
C50 H50B 0.9800 .
C50 H50C 0.9800 .
C51 H51A 0.9800 .
C51 H51B 0.9800 .
C51 H51C 0.9800 .
C52 H52A 0.9800 .
C52 H52B 0.9800 .
C52 H52C 0.9800 .
C53 H53A 0.9800 .
C53 H53B 0.9800 .
C53 H53C 0.9800 .
C54 C55 1.406(5) .
C54 H54 0.9500 .
C55 C56 1.496(5) .
C56 H56A 0.9800 .
C56 H56B 0.9800 .
C56 H56C 0.9800 .
C57 C58 1.540(5) .
C57 H57A 0.9800 .
C57 H57B 0.9800 .
C57 H57C 0.9800 .
C58 C96 1.369(6) .
C58 C59 1.378(6) .
C59 C60 1.410(5) .
C59 H59 0.9500 .
C60 C61 1.364(5) .
C60 C95 1.492(6) .
C61 C97 1.384(5) .
C61 C62 1.518(5) .
C62 C63 1.382(4) .
C62 C81 1.417(5) .
C63 N3 1.389(4) .
C63 C106 1.417(4) .
N3 C65 1.320(4) .
N3 H64 0.8800 .
C65 C105 1.436(4) .
C65 C66 1.475(4) .
C66 C91 1.389(4) .
C66 C67 1.393(4) .
C67 O4 1.372(4) .
C67 C68 1.410(4) .
C68 C93 1.390(4) .
C68 C69 1.460(4) .
C69 N5 1.334(4) .
C69 C88 1.429(4) .
N5 C71 1.384(4) .
N5 H70 0.8800 .
C71 C72 1.391(4) 5_666
C71 C87 1.422(4) .
C72 C71 1.391(4) 5_666
C72 C73 1.409(4) .
C72 C86 1.493(4) .
C73 N6 1.385(4) .
C73 C104 1.405(4) .
N6 C75 1.365(4) .
C75 C103 1.398(4) .
C75 C76 1.460(4) .
C76 C102 1.385(4) .
C76 C77 1.401(4) .
C77 C78 1.379(4) .
C77 O3 1.380(4) .
C78 C99 1.397(5) .
C78 C79 1.473(4) .
C79 N4 1.353(4) .
C79 C109 1.406(5) .
N4 C81 1.390(4) .
C81 C110 1.404(5) .
C82 C83 1.504(4) .
C82 H82A 0.9800 .
C82 H82B 0.9800 .
C82 H82C 0.9800 .
C83 C113 1.381(4) .
C83 C84 1.386(4) .
C84 C85 1.395(4) .
C84 H84 0.9500 .
C85 C86 1.394(4) .
C85 C114 1.508(4) .
C86 C111 1.397(4) .
C87 C88 1.349(4) .
C87 H87 0.9500 .
C88 H88 0.9500 .
O4 C90 1.442(4) .
C90 H90A 0.9800 .
C90 H90B 0.9800 .
C90 H90C 0.9800 .
C91 C92 1.396(4) .
C91 H91 0.9500 .
C92 C93 1.380(4) .
C92 C94 1.508(5) .
C93 H93 0.9500 .
C94 H94A 0.9800 .
C94 H94B 0.9800 .
C94 H94C 0.9800 .
C95 H95A 0.9800 .
C95 H95B 0.9800 .
C95 H95C 0.9800 .
C96 C97 1.399(5) .
C96 H96 0.9500 .
C97 C98 1.522(6) .
C98 H98A 0.9800 .
C98 H98B 0.9800 .
C98 H98C 0.9800 .
C99 C100 1.381(5) .
C99 H99 0.9500 .
C100 C102 1.381(4) .
C100 C101 1.510(5) .
C101 H10A 0.9800 .
C101 H10B 0.9800 .
C101 H10C 0.9800 .
C102 H102 0.9500 .
C103 C104 1.375(4) .
C103 H103 0.9500 .
C104 H104 0.9500 .
C105 C106 1.357(4) .
C105 H105 0.9500 .
C106 H106 0.9500 .
O3 C108 1.419(7) .
C108 H114 0.9800 .
C108 H115 0.9800 .
C108 H116 0.9800 .
C109 C110 1.382(5) .
C109 H109 0.9500 .
C110 H110 0.9500 .
C111 C113 1.385(4) .
C111 C112 1.501(4) .
C112 H11A 0.9800 .
C112 H11B 0.9800 .
C112 H11C 0.9800 .
C113 H113 0.9500 .
C114 H11D 0.9800 .
C114 H11E 0.9800 .
C114 H11F 0.9800 .

loop_
_platon_squeeze_void_nr
_platon_squeeze_void_average_x
_platon_squeeze_void_average_y
_platon_squeeze_void_average_z
_platon_squeeze_void_volume
_platon_squeeze_void_count_electrons
_platon_squeeze_void_content
1 0.000 0.876 -0.250 1015 244 ' '
2 0.500 0.624 0.250 1015 243 ' '
3 0.500 0.376 -0.250 1015 244 ' '
4 1.000 0.124 0.250 1015 243 ' '
